data_4067182
loop_
_publ_author_name
'Trunkely, Emily F.'
'Epshteyn, Albert'
'Zavalij, Peter Y.'
'Sita, Lawrence R.'

_publ_section_title
;
 Synthesis, Structural Characterization, and Preliminary Reactivity
 Profile of a Series of Monocyclopentadienyl, Monoacetamidinate
 Titanium(III) Alkyl Complexes Bearing \b-Hydrogens
;
_journal_issue 23
_journal_name_full Organometallics
_journal_page_first 6587
_journal_paper_doi 10.1021/om100877d
_journal_volume 29
_journal_year 2010
_chemical_absolute_configuration ad
_chemical_formula_moiety 'C22 H41 Cl N2 Ti'
_chemical_formula_sum 'C22 H41 Cl N2 Ti'
_chemical_formula_weight 416.92
_space_group_IT_number 4
_symmetry_cell_setting monoclinic
_symmetry_space_group_name_Hall 'P 2yb'
_symmetry_space_group_name_H-M 'P 1 21 1'
_atom_sites_solution_hydrogens geom
_atom_sites_solution_primary direct
_atom_sites_solution_secondary difmap
_audit_creation_method 'SHELXL-97 & ZCIF'
_cell_angle_alpha 90.00
_cell_angle_beta 107.457(3)
_cell_angle_gamma 90.00
_cell_formula_units_Z 2
_cell_length_a 9.0180(17)
_cell_length_b 14.354(3)
_cell_length_c 9.5822(18)
_cell_measurement_reflns_used 5397
_cell_measurement_temperature 150(2)
_cell_measurement_theta_max 23.3
_cell_measurement_theta_min 2.4
_cell_volume 1183.2(4)
_computing_cell_refinement Apex2
_computing_data_collection 'Apex2 (Bruker, 2005)'
_computing_data_reduction Apex2
_computing_molecular_graphics 'XSHEL (Bruker, 2004)'
_computing_publication_material SHELXL-97
_computing_structure_refinement 'SHELXL-97 (Sheldrick, 1997)'
_computing_structure_solution 'SHELXS-97 (Sheldrick, 1990)'
_diffrn_ambient_temperature 150(2)
_diffrn_detector 'CCD area detector'
_diffrn_detector_area_resol_mean 8.33
_diffrn_detector_type 'Bruker Smart Apex II'
_diffrn_measured_fraction_theta_full 0.999
_diffrn_measured_fraction_theta_max 0.999
_diffrn_measurement_details 610,610,610,1200
_diffrn_measurement_device_type 'three-circle diffractometer'
_diffrn_measurement_method '\w and \f scans'
_diffrn_measurement_specimen_support 'cactus needle'
_diffrn_orient_matrix_type standard
_diffrn_orient_matrix_UB_11 0.0252318
_diffrn_orient_matrix_UB_12 0.0087747
_diffrn_orient_matrix_UB_13 0.1081374
_diffrn_orient_matrix_UB_21 -0.0533680
_diffrn_orient_matrix_UB_22 0.0618775
_diffrn_orient_matrix_UB_23 -0.0164162
_diffrn_orient_matrix_UB_31 -0.1001378
_diffrn_orient_matrix_UB_32 -0.0307806
_diffrn_orient_matrix_UB_33 -0.0020986
_diffrn_radiation_monochromator graphite
_diffrn_radiation_source 'fine-focus sealed tube'
_diffrn_radiation_type MoK\a
_diffrn_radiation_wavelength 0.71073
_diffrn_reflns_av_R_equivalents 0.0548
_diffrn_reflns_av_sigmaI/netI 0.0526
_diffrn_reflns_limit_h_max 10
_diffrn_reflns_limit_h_min -10
_diffrn_reflns_limit_k_max 17
_diffrn_reflns_limit_k_min -17
_diffrn_reflns_limit_l_max 11
_diffrn_reflns_limit_l_min -11
_diffrn_reflns_number 12994
_diffrn_reflns_theta_full 25.01
_diffrn_reflns_theta_max 25.01
_diffrn_reflns_theta_min 2.23
_diffrn_source_current 30
_diffrn_source_voltage 50
_diffrn_standards_decay_% 0
_exptl_absorpt_coefficient_mu 0.483
_exptl_absorpt_correction_T_max 0.960
_exptl_absorpt_correction_T_min 0.917
_exptl_absorpt_correction_type multi-scan
_exptl_absorpt_process_details 'SADABS (Sheldrick, 1996)'
_exptl_crystal_colour red
_exptl_crystal_density_diffrn 1.170
_exptl_crystal_description prism
_exptl_crystal_F_000 452
_exptl_crystal_id S
_exptl_crystal_size_max 0.200
_exptl_crystal_size_mid 0.170
_exptl_crystal_size_min 0.085
_refine_diff_density_max 0.751
_refine_diff_density_min -0.321
_refine_diff_density_rms 0.061
_refine_ls_abs_structure_details '(Flack, 1983)'
_refine_ls_abs_structure_Flack 0.04(4)
_refine_ls_extinction_method none
_refine_ls_goodness_of_fit_ref 1.000
_refine_ls_hydrogen_treatment constr
_refine_ls_matrix_type full
_refine_ls_number_parameters 247
_refine_ls_number_reflns 4164
_refine_ls_number_restraints 0
_refine_ls_restrained_S_all 1.000
_refine_ls_R_factor_all 0.0541
_refine_ls_R_factor_gt 0.0474
_refine_ls_shift/su_max 0.001
_refine_ls_shift/su_mean 0.000
_refine_ls_structure_factor_coef Fsqd
_refine_ls_weighting_details 'w=1/[\s^2^(Fo^2^)+(0.05P)^2^+1.02P], P=(max(Fo^2^,0)+2Fc^2^)/3'
_refine_ls_weighting_scheme calc
_refine_ls_wR_factor_gt 0.1104
_refine_ls_wR_factor_ref 0.1140
_reflns_Friedel_coverage 0.909
_reflns_number_gt 3825
_reflns_number_total 4164
_reflns_threshold_expression >2sigma(I)
_cod_data_source_file om100877d_si_010.cif
_cod_data_source_block cmpd_12
_cod_depositor_comments
;
The following automatic conversions were performed:

'_symmetry_cell_setting' value 'Monoclinic' changed to 'monoclinic'
according to /home/saulius/struct/CIF-dictionaries/cif_core.dic
dictionary named 'cif_core.dic' version 2.4.1 from 2010-06-29.

Automatic conversion script
Id: cif_fix_values 1715 2011-07-08 13:25:40Z adriana 
;
_cod_original_sg_symbol_H-M P21
_cod_database_code 4067182

loop_
_symmetry_equiv_pos_as_xyz
'x, y, z'
'-x, y+1/2, -z'

loop_
_atom_site_label
_atom_site_type_symbol
_atom_site_fract_x
_atom_site_fract_y
_atom_site_fract_z
_atom_site_U_iso_or_equiv
_atom_site_adp_type
_atom_site_occupancy
_atom_site_symmetry_multiplicity
_atom_site_calc_flag
_atom_site_refinement_flags
Ti1 Ti 0.41611(8) 0.76235(4) 0.61605(8) 0.02313(17) Uani 1 1 d .
Cl1 Cl 0.44134(14) 0.89975(8) 0.49128(13) 0.0370(3) Uani 1 1 d .
C1 C 0.5028(5) 0.8428(3) 0.8128(5) 0.0314(10) Uani 1 1 d .
H1A H 0.4326 0.8962 0.8104 0.038 Uiso 1 1 calc R
H1B H 0.5048 0.8038 0.8985 0.038 Uiso 1 1 calc R
C4 C 0.9075(6) 0.9602(4) 0.9909(6) 0.0425(13) Uani 1 1 d .
H4A H 0.9102 1.0007 0.9094 0.064 Uiso 1 1 calc R
H4B H 0.9726 0.9053 0.9928 0.064 Uiso 1 1 calc R
H4C H 0.9469 0.9944 1.0832 0.064 Uiso 1 1 calc R
C2 C 0.6667(6) 0.8787(3) 0.8280(5) 0.0321(10) Uani 1 1 d .
H2A H 0.7334 0.8253 0.8204 0.039 Uiso 1 1 calc R
H2B H 0.6620 0.9215 0.7457 0.039 Uiso 1 1 calc R
C3 C 0.7417(6) 0.9297(4) 0.9716(5) 0.0393(12) Uani 1 1 d .
H3A H 0.6784 0.9853 0.9763 0.047 Uiso 1 1 calc R
H3B H 0.7405 0.8882 1.0538 0.047 Uiso 1 1 calc R
N12 N 0.5653(4) 0.6554(3) 0.7355(4) 0.0269(8) Uani 1 1 d .
N11 N 0.5586(4) 0.6931(3) 0.5112(4) 0.0295(8) Uani 1 1 d .
C14 C 0.7380(7) 0.7802(5) 0.4039(7) 0.0615(18) Uani 1 1 d .
H14A H 0.8165 0.7755 0.4999 0.092 Uiso 1 1 calc R
H14B H 0.6845 0.8403 0.3960 0.092 Uiso 1 1 calc R
H14C H 0.7887 0.7754 0.3269 0.092 Uiso 1 1 calc R
C15 C 0.6157(6) 0.6145(3) 0.8825(5) 0.0316(10) Uani 1 1 d .
H15 H 0.5293 0.6272 0.9252 0.038 Uiso 1 1 calc R
C10 C 0.6395(5) 0.6501(3) 0.6352(5) 0.0278(10) Uani 1 1 d .
C16 C 0.7609(6) 0.6576(4) 0.9901(5) 0.0443(13) Uani 1 1 d .
H16A H 0.7460 0.7249 0.9962 0.066 Uiso 1 1 calc R
H16B H 0.8513 0.6457 0.9559 0.066 Uiso 1 1 calc R
H16C H 0.7782 0.6296 1.0870 0.066 Uiso 1 1 calc R
C17 C 0.6313(6) 0.5068(3) 0.8826(6) 0.0423(13) Uani 1 1 d .
H17A H 0.7311 0.4899 0.8684 0.063 Uiso 1 1 calc R
H17B H 0.5463 0.4805 0.8030 0.063 Uiso 1 1 calc R
H17C H 0.6264 0.4820 0.9764 0.063 Uiso 1 1 calc R
C11 C 0.7939(6) 0.6034(3) 0.6543(6) 0.0383(12) Uani 1 1 d .
H11A H 0.7845 0.5592 0.5741 0.058 Uiso 1 1 calc R
H11B H 0.8254 0.5699 0.7478 0.058 Uiso 1 1 calc R
H11C H 0.8722 0.6506 0.6535 0.058 Uiso 1 1 calc R
C12 C 0.6204(6) 0.7015(4) 0.3867(6) 0.0443(13) Uani 1 1 d .
H12 H 0.6754 0.6419 0.3801 0.053 Uiso 1 1 calc R
C13 C 0.4927(8) 0.7123(5) 0.2476(6) 0.0650(19) Uani 1 1 d .
H13A H 0.4335 0.7689 0.2520 0.097 Uiso 1 1 calc R
H13B H 0.4236 0.6581 0.2331 0.097 Uiso 1 1 calc R
H13C H 0.5366 0.7169 0.1659 0.097 Uiso 1 1 calc R
C23 C 0.1896(5) 0.6782(3) 0.4821(5) 0.0291(10) Uani 1 1 d .
C22 C 0.2164(5) 0.6560(3) 0.6307(5) 0.0266(9) Uani 1 1 d .
C20 C 0.1561(5) 0.8106(3) 0.6033(5) 0.0292(9) Uani 1 1 d .
C26 C 0.1972(6) 0.7430(4) 0.8635(5) 0.0407(13) Uani 1 1 d .
H26A H 0.0910 0.7372 0.8696 0.061 Uiso 1 1 calc R
H26B H 0.2411 0.8029 0.9052 0.061 Uiso 1 1 calc R
H26C H 0.2612 0.6921 0.9185 0.061 Uiso 1 1 calc R
C24 C 0.1509(4) 0.7750(3) 0.4645(4) 0.0294(10) Uani 1 1 d .
C29 C 0.0986(6) 0.8256(4) 0.3197(5) 0.0438(13) Uani 1 1 d .
H29A H -0.0019 0.8007 0.2608 0.066 Uiso 1 1 calc R
H29B H 0.1757 0.8167 0.2673 0.066 Uiso 1 1 calc R
H29C H 0.0880 0.8922 0.3369 0.066 Uiso 1 1 calc R
C21 C 0.1945(5) 0.7380(3) 0.7071(5) 0.0273(10) Uani 1 1 d .
C28 C 0.1842(6) 0.6105(4) 0.3615(6) 0.0441(13) Uani 1 1 d .
H28A H 0.1778 0.6448 0.2715 0.066 Uiso 1 1 calc R
H28B H 0.0929 0.5703 0.3456 0.066 Uiso 1 1 calc R
H28C H 0.2786 0.5722 0.3888 0.066 Uiso 1 1 calc R
C27 C 0.2403(6) 0.5584(3) 0.6897(6) 0.0418(12) Uani 1 1 d .
H27A H 0.3044 0.5237 0.6411 0.063 Uiso 1 1 calc R
H27B H 0.1394 0.5275 0.6714 0.063 Uiso 1 1 calc R
H27C H 0.2929 0.5603 0.7953 0.063 Uiso 1 1 calc R
C25 C 0.1145(6) 0.9090(3) 0.6333(7) 0.0481(14) Uani 1 1 d .
H25A H 0.1711 0.9259 0.7343 0.072 Uiso 1 1 calc R
H25B H 0.0024 0.9130 0.6190 0.072 Uiso 1 1 calc R
H25C H 0.1429 0.9519 0.5660 0.072 Uiso 1 1 calc R

loop_
_atom_site_aniso_label
_atom_site_aniso_U_11
_atom_site_aniso_U_22
_atom_site_aniso_U_33
_atom_site_aniso_U_23
_atom_site_aniso_U_13
_atom_site_aniso_U_12
Ti1 0.0221(3) 0.0208(3) 0.0265(3) 0.0004(4) 0.0074(3) 0.0001(4)
Cl1 0.0384(7) 0.0312(6) 0.0394(6) 0.0097(5) 0.0084(6) -0.0029(5)
C1 0.032(3) 0.030(2) 0.031(2) -0.0048(19) 0.008(2) 0.0007(19)
C4 0.040(3) 0.046(3) 0.037(3) 0.005(2) 0.004(2) -0.010(2)
C2 0.033(2) 0.029(3) 0.036(2) -0.0031(19) 0.013(2) -0.002(2)
C3 0.037(3) 0.038(3) 0.041(3) -0.008(2) 0.009(2) -0.006(2)
N12 0.0255(19) 0.0305(19) 0.0249(18) 0.0005(15) 0.0077(16) 0.0028(16)
N11 0.029(2) 0.033(2) 0.0286(19) 0.0005(16) 0.0109(17) 0.0005(17)
C14 0.051(3) 0.075(5) 0.066(4) 0.016(3) 0.029(3) -0.014(3)
C15 0.033(3) 0.031(2) 0.028(2) 0.0047(19) 0.006(2) 0.006(2)
C10 0.023(2) 0.024(2) 0.035(2) -0.0024(19) 0.0073(19) -0.0037(17)
C16 0.049(3) 0.037(3) 0.039(3) 0.003(2) 0.002(2) 0.004(3)
C17 0.052(3) 0.030(3) 0.043(3) 0.008(2) 0.011(2) 0.010(2)
C11 0.029(3) 0.035(3) 0.050(3) -0.005(2) 0.012(2) 0.007(2)
C12 0.049(3) 0.048(3) 0.043(3) 0.001(2) 0.024(3) -0.004(2)
C13 0.055(4) 0.109(6) 0.036(3) -0.003(3) 0.023(3) -0.002(4)
C23 0.020(2) 0.028(2) 0.036(2) -0.0020(18) 0.0033(19) -0.0043(19)
C22 0.022(2) 0.024(2) 0.035(2) 0.0027(19) 0.0115(18) 0.0005(18)
C20 0.019(2) 0.024(2) 0.045(3) -0.001(2) 0.013(2) 0.0003(18)
C26 0.037(3) 0.050(4) 0.040(3) -0.002(2) 0.018(2) -0.001(2)
C24 0.019(2) 0.035(3) 0.031(2) 0.006(2) 0.0032(15) -0.002(2)
C29 0.034(3) 0.047(3) 0.044(3) 0.009(2) 0.003(2) -0.007(2)
C21 0.020(2) 0.028(2) 0.032(2) -0.0031(17) 0.0051(18) 0.0003(18)
C28 0.044(3) 0.045(3) 0.044(3) -0.012(2) 0.015(2) -0.007(2)
C27 0.039(3) 0.027(2) 0.058(3) 0.008(2) 0.012(2) -0.004(2)
C25 0.039(3) 0.029(3) 0.076(4) -0.007(3) 0.017(3) 0.015(2)

loop_
_atom_type_symbol
_atom_type_description
_atom_type_scat_dispersion_real
_atom_type_scat_dispersion_imag
_atom_type_scat_source
C C 0.0033 0.0016 'International Tables Vol C Tables 4.2.6.8 and 6.1.1.4'
H H 0.0000 0.0000 'International Tables Vol C Tables 4.2.6.8 and 6.1.1.4'
N N 0.0061 0.0033 'International Tables Vol C Tables 4.2.6.8 and 6.1.1.4'
Cl Cl 0.1484 0.1585 'International Tables Vol C Tables 4.2.6.8 and 6.1.1.4'
Ti Ti 0.2776 0.4457 'International Tables Vol C Tables 4.2.6.8 and 6.1.1.4'

loop_
_geom_angle_atom_site_label_1
_geom_angle_atom_site_label_2
_geom_angle_atom_site_label_3
_geom_angle
N11 Ti1 N12 62.56(14)
N11 Ti1 C1 124.04(17)
N12 Ti1 C1 84.91(16)
N11 Ti1 Cl1 89.26(11)
N12 Ti1 Cl1 137.24(11)
C1 Ti1 Cl1 85.98(13)
N11 Ti1 C23 92.92(15)
N12 Ti1 C23 102.97(15)
C1 Ti1 C23 140.42(17)
Cl1 Ti1 C23 110.39(11)
N11 Ti1 C22 107.74(15)
N12 Ti1 C22 82.80(15)
C1 Ti1 C22 111.90(17)
Cl1 Ti1 C22 138.81(11)
C23 Ti1 C22 34.20(15)
N11 Ti1 C24 112.74(15)
N12 Ti1 C24 137.01(16)
C1 Ti1 C24 121.59(17)
Cl1 Ti1 C24 81.95(12)
C23 Ti1 C24 34.72(16)
C22 Ti1 C24 56.94(15)
N11 Ti1 C20 146.65(15)
N12 Ti1 C20 132.88(15)
C1 Ti1 C20 88.98(16)
Cl1 Ti1 C20 88.53(11)
C23 Ti1 C20 57.08(16)
C22 Ti1 C20 56.61(15)
C24 Ti1 C20 34.13(15)
N11 Ti1 C21 142.05(14)
N12 Ti1 C21 99.08(14)
C1 Ti1 C21 83.36(16)
Cl1 Ti1 C21 121.17(10)
C23 Ti1 C21 57.20(15)
C22 Ti1 C21 34.44(14)
C24 Ti1 C21 56.80(14)
C20 Ti1 C21 33.82(14)
C2 C1 Ti1 110.6(3)
C2 C1 H1A 109.5
Ti1 C1 H1A 109.5
C2 C1 H1B 109.5
Ti1 C1 H1B 109.5
H1A C1 H1B 108.1
C3 C4 H4A 109.5
C3 C4 H4B 109.5
H4A C4 H4B 109.5
C3 C4 H4C 109.5
H4A C4 H4C 109.5
H4B C4 H4C 109.5
C3 C2 C1 113.7(4)
C3 C2 H2A 108.8
C1 C2 H2A 108.8
C3 C2 H2B 108.8
C1 C2 H2B 108.8
H2A C2 H2B 107.7
C4 C3 C2 113.8(4)
C4 C3 H3A 108.8
C2 C3 H3A 108.8
C4 C3 H3B 108.8
C2 C3 H3B 108.8
H3A C3 H3B 107.7
C10 N12 C15 126.4(4)
C10 N12 Ti1 91.6(3)
C15 N12 Ti1 140.1(3)
C10 N11 C12 121.3(4)
C10 N11 Ti1 92.4(3)
C12 N11 Ti1 141.9(3)
C12 C14 H14A 109.5
C12 C14 H14B 109.5
H14A C14 H14B 109.5
C12 C14 H14C 109.5
H14A C14 H14C 109.5
H14B C14 H14C 109.5
N12 C15 C16 116.1(4)
N12 C15 C17 113.7(4)
C16 C15 C17 110.0(4)
N12 C15 H15 105.3
C16 C15 H15 105.3
C17 C15 H15 105.3
N12 C10 N11 110.8(4)
N12 C10 C11 125.9(4)
N11 C10 C11 123.3(4)
C15 C16 H16A 109.5
C15 C16 H16B 109.5
H16A C16 H16B 109.5
C15 C16 H16C 109.5
H16A C16 H16C 109.5
H16B C16 H16C 109.5
C15 C17 H17A 109.5
C15 C17 H17B 109.5
H17A C17 H17B 109.5
C15 C17 H17C 109.5
H17A C17 H17C 109.5
H17B C17 H17C 109.5
C10 C11 H11A 109.5
C10 C11 H11B 109.5
H11A C11 H11B 109.5
C10 C11 H11C 109.5
H11A C11 H11C 109.5
H11B C11 H11C 109.5
N11 C12 C13 110.9(4)
N11 C12 C14 113.2(5)
C13 C12 C14 110.3(5)
N11 C12 H12 107.4
C13 C12 H12 107.4
C14 C12 H12 107.4
C12 C13 H13A 109.5
C12 C13 H13B 109.5
H13A C13 H13B 109.5
C12 C13 H13C 109.5
H13A C13 H13C 109.5
H13B C13 H13C 109.5
C22 C23 C24 107.5(4)
C22 C23 C28 126.1(4)
C24 C23 C28 126.0(4)
C22 C23 Ti1 73.2(2)
C24 C23 Ti1 73.2(2)
C28 C23 Ti1 124.5(3)
C23 C22 C21 108.9(4)
C23 C22 C27 123.6(4)
C21 C22 C27 126.9(4)
C23 C22 Ti1 72.6(2)
C21 C22 Ti1 74.2(3)
C27 C22 Ti1 126.2(3)
C21 C20 C24 109.2(4)
C21 C20 C25 125.4(4)
C24 C20 C25 125.3(4)
C21 C20 Ti1 73.9(3)
C24 C20 Ti1 72.6(2)
C25 C20 Ti1 123.5(3)
C21 C26 H26A 109.5
C21 C26 H26B 109.5
H26A C26 H26B 109.5
C21 C26 H26C 109.5
H26A C26 H26C 109.5
H26B C26 H26C 109.5
C20 C24 C23 107.6(4)
C20 C24 C29 127.1(4)
C23 C24 C29 125.0(4)
C20 C24 Ti1 73.3(2)
C23 C24 Ti1 72.1(2)
C29 C24 Ti1 124.8(3)
C24 C29 H29A 109.5
C24 C29 H29B 109.5
H29A C29 H29B 109.5
C24 C29 H29C 109.5
H29A C29 H29C 109.5
H29B C29 H29C 109.5
C20 C21 C22 106.8(4)
C20 C21 C26 126.8(4)
C22 C21 C26 126.2(4)
C20 C21 Ti1 72.3(3)
C22 C21 Ti1 71.4(2)
C26 C21 Ti1 125.8(3)
C23 C28 H28A 109.5
C23 C28 H28B 109.5
H28A C28 H28B 109.5
C23 C28 H28C 109.5
H28A C28 H28C 109.5
H28B C28 H28C 109.5
C22 C27 H27A 109.5
C22 C27 H27B 109.5
H27A C27 H27B 109.5
C22 C27 H27C 109.5
H27A C27 H27C 109.5
H27B C27 H27C 109.5
C20 C25 H25A 109.5
C20 C25 H25B 109.5
H25A C25 H25B 109.5
C20 C25 H25C 109.5
H25A C25 H25C 109.5
H25B C25 H25C 109.5

loop_
_geom_bond_atom_site_label_1
_geom_bond_atom_site_label_2
_geom_bond_distance
Ti1 N11 2.103(4)
Ti1 N12 2.133(4)
Ti1 C1 2.148(4)
Ti1 Cl1 2.3525(13)
Ti1 C23 2.389(4)
Ti1 C22 2.397(4)
Ti1 C24 2.403(4)
Ti1 C20 2.413(4)
Ti1 C21 2.434(5)
C1 C2 1.531(6)
C1 H1A 0.9900
C1 H1B 0.9900
C4 C3 1.515(7)
C4 H4A 0.9800
C4 H4B 0.9800
C4 H4C 0.9800
C2 C3 1.525(6)
C2 H2A 0.9900
C2 H2B 0.9900
C3 H3A 0.9900
C3 H3B 0.9900
N12 C10 1.328(5)
N12 C15 1.467(5)
N11 C10 1.344(6)
N11 C12 1.465(6)
C14 C12 1.524(8)
C14 H14A 0.9800
C14 H14B 0.9800
C14 H14C 0.9800
C15 C16 1.533(7)
C15 C17 1.552(6)
C15 H15 1.0000
C10 C11 1.506(6)
C16 H16A 0.9800
C16 H16B 0.9800
C16 H16C 0.9800
C17 H17A 0.9800
C17 H17B 0.9800
C17 H17C 0.9800
C11 H11A 0.9800
C11 H11B 0.9800
C11 H11C 0.9800
C12 C13 1.485(8)
C12 H12 1.0000
C13 H13A 0.9800
C13 H13B 0.9800
C13 H13C 0.9800
C23 C22 1.407(6)
C23 C24 1.430(6)
C23 C28 1.499(6)
C22 C21 1.431(6)
C22 C27 1.503(6)
C20 C21 1.410(6)
C20 C24 1.413(6)
C20 C25 1.511(6)
C26 C21 1.493(6)
C26 H26A 0.9800
C26 H26B 0.9800
C26 H26C 0.9800
C24 C29 1.511(6)
C29 H29A 0.9800
C29 H29B 0.9800
C29 H29C 0.9800
C28 H28A 0.9800
C28 H28B 0.9800
C28 H28C 0.9800
C27 H27A 0.9800
C27 H27B 0.9800
C27 H27C 0.9800
C25 H25A 0.9800
C25 H25B 0.9800
C25 H25C 0.9800

loop_
_geom_torsion_atom_site_label_1
_geom_torsion_atom_site_label_2
_geom_torsion_atom_site_label_3
_geom_torsion_atom_site_label_4
_geom_torsion
N11 Ti1 C1 C2 25.0(4)
N12 Ti1 C1 C2 76.8(3)
Cl1 Ti1 C1 C2 -61.4(3)
C23 Ti1 C1 C2 -179.0(3)
C22 Ti1 C1 C2 156.9(3)
C24 Ti1 C1 C2 -139.4(3)
C20 Ti1 C1 C2 -150.0(3)
C21 Ti1 C1 C2 176.5(3)
Ti1 C1 C2 C3 -175.1(3)
C1 C2 C3 C4 176.5(4)
N11 Ti1 N12 C10 10.0(2)
C1 Ti1 N12 C10 -122.8(3)
Cl1 Ti1 N12 C10 -44.3(3)
C23 Ti1 N12 C10 96.6(3)
C22 Ti1 N12 C10 124.4(3)
C24 Ti1 N12 C10 104.7(3)
C20 Ti1 N12 C10 153.4(2)
C21 Ti1 N12 C10 154.8(3)
N11 Ti1 N12 C15 173.4(5)
C1 Ti1 N12 C15 40.5(5)
Cl1 Ti1 N12 C15 119.0(4)
C23 Ti1 N12 C15 -100.1(5)
C22 Ti1 N12 C15 -72.3(5)
C24 Ti1 N12 C15 -92.0(5)
C20 Ti1 N12 C15 -43.3(5)
C21 Ti1 N12 C15 -41.9(5)
N12 Ti1 N11 C10 -9.9(2)
C1 Ti1 N11 C10 52.0(3)
Cl1 Ti1 N11 C10 136.6(2)
C23 Ti1 N11 C10 -113.0(3)
C22 Ti1 N11 C10 -81.6(3)
C24 Ti1 N11 C10 -142.4(3)
C20 Ti1 N11 C10 -137.2(3)
C21 Ti1 N11 C10 -77.8(3)
N12 Ti1 N11 C12 -163.5(6)
C1 Ti1 N11 C12 -101.6(5)
Cl1 Ti1 N11 C12 -17.0(5)
C23 Ti1 N11 C12 93.4(5)
C22 Ti1 N11 C12 124.9(5)
C24 Ti1 N11 C12 64.0(5)
C20 Ti1 N11 C12 69.2(6)
C21 Ti1 N11 C12 128.7(5)
C10 N12 C15 C16 68.5(6)
Ti1 N12 C15 C16 -90.6(6)
C10 N12 C15 C17 -60.7(6)
Ti1 N12 C15 C17 140.2(4)
C15 N12 C10 N11 178.2(4)
Ti1 N12 C10 N11 -15.0(4)
C15 N12 C10 C11 -2.2(7)
Ti1 N12 C10 C11 164.5(4)
C12 N11 C10 N12 176.5(4)
Ti1 N11 C10 N12 15.2(4)
C12 N11 C10 C11 -3.1(7)
Ti1 N11 C10 C11 -164.3(4)
C10 N11 C12 C13 155.3(5)
Ti1 N11 C12 C13 -56.1(7)
C10 N11 C12 C14 -80.0(6)
Ti1 N11 C12 C14 68.6(7)
N11 Ti1 C23 C22 117.9(3)
N12 Ti1 C23 C22 55.4(3)
C1 Ti1 C23 C22 -42.4(4)
Cl1 Ti1 C23 C22 -151.8(2)
C24 Ti1 C23 C22 -114.8(4)
C20 Ti1 C23 C22 -77.7(3)
C21 Ti1 C23 C22 -37.1(2)
N11 Ti1 C23 C24 -127.3(3)
N12 Ti1 C23 C24 170.2(3)
C1 Ti1 C23 C24 72.4(4)
Cl1 Ti1 C23 C24 -37.0(3)
C22 Ti1 C23 C24 114.8(4)
C20 Ti1 C23 C24 37.1(2)
C21 Ti1 C23 C24 77.7(3)
N11 Ti1 C23 C28 -4.8(4)
N12 Ti1 C23 C28 -67.2(4)
C1 Ti1 C23 C28 -165.1(4)
Cl1 Ti1 C23 C28 85.5(4)
C22 Ti1 C23 C28 -122.6(5)
C24 Ti1 C23 C28 122.6(5)
C20 Ti1 C23 C28 159.7(4)
C21 Ti1 C23 C28 -159.8(4)
C24 C23 C22 C21 0.2(5)
C28 C23 C22 C21 -173.3(4)
Ti1 C23 C22 C21 65.9(3)
C24 C23 C22 C27 172.0(4)
C28 C23 C22 C27 -1.5(7)
Ti1 C23 C22 C27 -122.3(4)
C24 C23 C22 Ti1 -65.7(3)
C28 C23 C22 Ti1 120.8(5)
N11 Ti1 C22 C23 -67.9(3)
N12 Ti1 C22 C23 -126.1(3)
C1 Ti1 C22 C23 152.4(3)
Cl1 Ti1 C22 C23 42.2(3)
C24 Ti1 C22 C23 38.1(3)
C20 Ti1 C22 C23 79.2(3)
C21 Ti1 C22 C23 116.2(4)
N11 Ti1 C22 C21 175.9(2)
N12 Ti1 C22 C21 117.7(3)
C1 Ti1 C22 C21 36.2(3)
Cl1 Ti1 C22 C21 -74.0(3)
C23 Ti1 C22 C21 -116.2(4)
C24 Ti1 C22 C21 -78.1(3)
C20 Ti1 C22 C21 -37.0(2)
N11 Ti1 C22 C27 51.4(4)
N12 Ti1 C22 C27 -6.7(4)
C1 Ti1 C22 C27 -88.3(4)
Cl1 Ti1 C22 C27 161.6(3)
C23 Ti1 C22 C27 119.3(5)
C24 Ti1 C22 C27 157.4(5)
C20 Ti1 C22 C27 -161.5(5)
C21 Ti1 C22 C27 -124.5(5)
N11 Ti1 C20 C21 108.0(3)
N12 Ti1 C20 C21 2.5(3)
C1 Ti1 C20 C21 -79.6(3)
Cl1 Ti1 C20 C21 -165.6(2)
C23 Ti1 C20 C21 78.9(3)
C22 Ti1 C20 C21 37.7(2)
C24 Ti1 C20 C21 116.7(4)
N11 Ti1 C20 C24 -8.7(4)
N12 Ti1 C20 C24 -114.1(3)
C1 Ti1 C20 C24 163.8(3)
Cl1 Ti1 C20 C24 77.8(3)
C23 Ti1 C20 C24 -37.8(3)
C22 Ti1 C20 C24 -78.9(3)
C21 Ti1 C20 C24 -116.7(4)
N11 Ti1 C20 C25 -129.8(4)
N12 Ti1 C20 C25 124.7(4)
C1 Ti1 C20 C25 42.6(4)
Cl1 Ti1 C20 C25 -43.4(4)
C23 Ti1 C20 C25 -159.0(5)
C22 Ti1 C20 C25 159.9(5)
C24 Ti1 C20 C25 -121.2(5)
C21 Ti1 C20 C25 122.2(5)
C21 C20 C24 C23 -1.0(5)
C25 C20 C24 C23 -176.5(4)
Ti1 C20 C24 C23 64.4(3)
C21 C20 C24 C29 173.2(4)
C25 C20 C24 C29 -2.3(7)
Ti1 C20 C24 C29 -121.4(4)
C21 C20 C24 Ti1 -65.4(3)
C25 C20 C24 Ti1 119.1(5)
C22 C23 C24 C20 0.5(5)
C28 C23 C24 C20 174.0(4)
Ti1 C23 C24 C20 -65.2(3)
C22 C23 C24 C29 -173.9(4)
C28 C23 C24 C29 -0.4(7)
Ti1 C23 C24 C29 120.4(4)
C22 C23 C24 Ti1 65.7(3)
C28 C23 C24 Ti1 -120.8(5)
N11 Ti1 C24 C20 174.9(2)
N12 Ti1 C24 C20 101.3(3)
C1 Ti1 C24 C20 -19.1(3)
Cl1 Ti1 C24 C20 -99.4(3)
C23 Ti1 C24 C20 115.4(4)
C22 Ti1 C24 C20 77.9(3)
C21 Ti1 C24 C20 36.5(2)
N11 Ti1 C24 C23 59.5(3)
N12 Ti1 C24 C23 -14.1(4)
C1 Ti1 C24 C23 -134.5(3)
Cl1 Ti1 C24 C23 145.3(3)
C22 Ti1 C24 C23 -37.5(3)
C20 Ti1 C24 C23 -115.4(4)
C21 Ti1 C24 C23 -78.9(3)
N11 Ti1 C24 C29 -61.2(4)
N12 Ti1 C24 C29 -134.7(4)
C1 Ti1 C24 C29 104.8(4)
Cl1 Ti1 C24 C29 24.6(4)
C23 Ti1 C24 C29 -120.6(5)
C22 Ti1 C24 C29 -158.1(5)
C20 Ti1 C24 C29 124.0(5)
C21 Ti1 C24 C29 160.5(5)
C24 C20 C21 C22 1.1(5)
C25 C20 C21 C22 176.6(4)
Ti1 C20 C21 C22 -63.4(3)
C24 C20 C21 C26 -173.6(4)
C25 C20 C21 C26 1.9(8)
Ti1 C20 C21 C26 121.9(5)
C24 C20 C21 Ti1 64.5(3)
C25 C20 C21 Ti1 -120.0(5)
C23 C22 C21 C20 -0.8(5)
C27 C22 C21 C20 -172.3(4)
Ti1 C22 C21 C20 64.0(3)
C23 C22 C21 C26 174.0(4)
C27 C22 C21 C26 2.5(7)
Ti1 C22 C21 C26 -121.2(4)
C23 C22 C21 Ti1 -64.8(3)
C27 C22 C21 Ti1 123.7(5)
N11 Ti1 C21 C20 -121.8(3)
N12 Ti1 C21 C20 -178.1(2)
C1 Ti1 C21 C20 98.1(3)
Cl1 Ti1 C21 C20 16.9(3)
C23 Ti1 C21 C20 -78.5(3)
C22 Ti1 C21 C20 -115.4(4)
C24 Ti1 C21 C20 -36.8(3)
N11 Ti1 C21 C22 -6.4(4)
N12 Ti1 C21 C22 -62.8(3)
C1 Ti1 C21 C22 -146.5(3)
Cl1 Ti1 C21 C22 132.3(2)
C23 Ti1 C21 C22 36.9(2)
C24 Ti1 C21 C22 78.5(3)
C20 Ti1 C21 C22 115.4(4)
N11 Ti1 C21 C26 115.2(4)
N12 Ti1 C21 C26 58.9(4)
C1 Ti1 C21 C26 -24.9(4)
Cl1 Ti1 C21 C26 -106.1(4)
C23 Ti1 C21 C26 158.5(4)
C22 Ti1 C21 C26 121.6(5)
C24 Ti1 C21 C26 -159.8(4)
C20 Ti1 C21 C26 -123.0(5)
